data_4325266
loop_
_publ_author_name
'Prakash Kanoo'
'Ashta Chandra Ghosh'
'Tapas Kumar Maji'

_publ_section_title
;
 A Vanadium (VO2+) Metal-Organic Framework: Selective Vapor Adsorption,
 Magnetic Properties, and Use as a Precursor for a Polyoxovanadate
;
_journal_name_full 'Inorganic Chemistry'
_journal_page_first 5145
_journal_page_last 5152
_journal_paper_doi 10.1021/ic200463k
_journal_volume 50
_journal_year 2011
_chemical_formula_sum 'C12 H24 N6 O50 P V14'
_chemical_formula_weight 1796.50
_chemical_name_systematic
;
 ?
;
_space_group_IT_number 15
_symmetry_cell_setting monoclinic
_symmetry_space_group_name_Hall '-C 2yc'
_symmetry_space_group_name_H-M 'C 1 2/c 1'
_atom_sites_solution_hydrogens geom
_atom_sites_solution_primary direct
_atom_sites_solution_secondary difmap
_audit_creation_method SHELXL-97
_cell_angle_alpha 90.00
_cell_angle_beta 110.247(7)
_cell_angle_gamma 90.00
_cell_formula_units_Z 4
_cell_length_a 19.206(4)
_cell_length_b 20.886(4)
_cell_length_c 13.397(3)
_cell_measurement_reflns_used 20434
_cell_measurement_temperature 298(2)
_cell_measurement_theta_max 20.9
_cell_measurement_theta_min 1.5
_cell_volume 5042.0(18)
_computing_cell_refinement SMART
_computing_data_collection 'SMART (Bruker,2000)'
_computing_data_reduction 'SAINT (Bruker,2000)'
_computing_molecular_graphics 'Mercury 1.4.1'
_computing_publication_material 'PLATON (Spek, 2003)'
_computing_structure_refinement 'SHELXL-97 (Sheldrick, 1997)'
_computing_structure_solution 'SIR-92 (Altomare et al. 1994)'
_diffrn_ambient_temperature 298(2)
_diffrn_measured_fraction_theta_full 0.998
_diffrn_measured_fraction_theta_max 0.998
_diffrn_radiation_monochromator graphite
_diffrn_radiation_source 'fine-focus sealed tube'
_diffrn_radiation_type MoK\a
_diffrn_radiation_wavelength 0.71073
_diffrn_reflns_av_R_equivalents 0.1078
_diffrn_reflns_av_sigmaI/netI 0.0583
_diffrn_reflns_limit_h_max 19
_diffrn_reflns_limit_h_min -19
_diffrn_reflns_limit_k_max 20
_diffrn_reflns_limit_k_min -20
_diffrn_reflns_limit_l_max 13
_diffrn_reflns_limit_l_min -13
_diffrn_reflns_number 20434
_diffrn_reflns_theta_full 20.92
_diffrn_reflns_theta_max 20.92
_diffrn_reflns_theta_min 1.49
_exptl_absorpt_coefficient_mu 2.626
_exptl_absorpt_correction_T_max 0.853263
_exptl_absorpt_correction_T_min 0.563075
_exptl_absorpt_correction_type empirical
_exptl_absorpt_process_details SADABS
_exptl_crystal_colour black
_exptl_crystal_density_diffrn 2.367
_exptl_crystal_description block
_exptl_crystal_F_000 3500
_exptl_crystal_size_max 0.2
_exptl_crystal_size_mid 0.1
_exptl_crystal_size_min 0.06
_refine_diff_density_max 1.396
_refine_diff_density_min -1.458
_refine_diff_density_rms 0.424
_refine_ls_extinction_coef 0.0021(2)
_refine_ls_extinction_expression Fc^*^=kFc[1+0.001xFc^2^\l^3^/sin(2\q)]^-1/4^
_refine_ls_extinction_method SHELXL
_refine_ls_goodness_of_fit_ref 1.133
_refine_ls_hydrogen_treatment noref
_refine_ls_matrix_type full
_refine_ls_number_parameters 371
_refine_ls_number_reflns 2681
_refine_ls_number_restraints 0
_refine_ls_restrained_S_all 1.133
_refine_ls_R_factor_all 0.0879
_refine_ls_R_factor_gt 0.0574
_refine_ls_shift/su_max 0.000
_refine_ls_shift/su_mean 0.000
_refine_ls_structure_factor_coef Fsqd
_refine_ls_weighting_details 'calc w=1/[\s^2^(Fo^2^)+(0.1082P)^2^+10.1276P] where P=(Fo^2^+2Fc^2^)/3'
_refine_ls_weighting_scheme calc
_refine_ls_wR_factor_gt 0.1462
_refine_ls_wR_factor_ref 0.1823
_reflns_number_gt 1931
_reflns_number_total 2681
_reflns_threshold_expression >2sigma(I)
_cod_data_source_file ic200463k_si_002_2.cif
_cod_data_source_block compound2
_cod_original_cell_volume 5042.0(17)
_cod_database_code 4325266

loop_
_symmetry_equiv_pos_as_xyz
'x, y, z'
'-x, y, -z+1/2'
'x+1/2, y+1/2, z'
'-x+1/2, y+1/2, -z+1/2'
'-x, -y, -z'
'x, -y, z-1/2'
'-x+1/2, -y+1/2, -z'
'x+1/2, -y+1/2, z-1/2'

loop_
_atom_site_label
_atom_site_type_symbol
_atom_site_fract_x
_atom_site_fract_y
_atom_site_fract_z
_atom_site_U_iso_or_equiv
_atom_site_adp_type
_atom_site_occupancy
_atom_site_symmetry_multiplicity
_atom_site_calc_flag
_atom_site_refinement_flags
C1 C 0.1644(6) 0.0598(5) 0.7290(8) 0.042(3) Uani 1 1 d .
H1A H 0.1838 0.0436 0.6761 0.051 Uiso 1 1 calc R
H1B H 0.1116 0.0509 0.7044 0.051 Uiso 1 1 calc R
C2 C 0.2014(6) 0.0253(5) 0.8322(8) 0.036(3) Uani 1 1 d .
H2A H 0.1875 -0.0195 0.8241 0.044 Uiso 1 1 calc R
H2B H 0.2549 0.0280 0.8512 0.044 Uiso 1 1 calc R
C3 C 0.1922(7) 0.1238(5) 0.9265(9) 0.043(3) Uani 1 1 d .
H3A H 0.2450 0.1323 0.9472 0.052 Uiso 1 1 calc R
H3B H 0.1751 0.1412 0.9811 0.052 Uiso 1 1 calc R
C4 C 0.1529(6) 0.1560(5) 0.8242(8) 0.041(3) Uani 1 1 d .
H4A H 0.0998 0.1505 0.8061 0.049 Uiso 1 1 calc R
H4B H 0.1636 0.2015 0.8311 0.049 Uiso 1 1 calc R
N1 N 0.1759(5) 0.1295(4) 0.7386(6) 0.033(2) Uani 1 1 d .
H1C H 0.1495 0.1483 0.6766 0.040 Uiso 1 1 calc R
H1D H 0.2241 0.1383 0.7522 0.040 Uiso 1 1 calc R
N2 N 0.1793(5) 0.0540(4) 0.9182(6) 0.037(2) Uani 1 1 d .
H2C H 0.1309 0.0462 0.9052 0.044 Uiso 1 1 calc R
H2D H 0.2054 0.0355 0.9806 0.044 Uiso 1 1 calc R
O1 O 0.0048(3) 0.2069(3) 0.3453(4) 0.0216(16) Uiso 1 1 d .
O2 O 0.0691(3) 0.2916(3) 0.2788(4) 0.0226(16) Uiso 1 1 d .
O1W O 0.2132(5) 0.3944(4) 0.7225(6) 0.067(3) Uani 1 1 d .
O3 O 0.0088(3) 0.0884(3) 0.4148(5) 0.0229(16) Uani 1 1 d .
O2W O 0.0271(4) -0.0421(4) 0.3905(6) 0.056(2) Uani 1 1 d .
O4 O 0.1145(4) 0.4124(3) 0.2914(5) 0.0290(17) Uani 1 1 d .
O3W O 0.2102(4) 0.4783(4) 0.8852(6) 0.056(2) Uani 1 1 d .
O5 O 0.0896(3) 0.1066(3) 0.2848(5) 0.0250(17) Uani 1 1 d .
O4W O -0.1446(7) 0.6763(7) 0.1668(10) 0.140(5) Uiso 1 1 d .
O6 O 0.0901(3) 0.3031(3) 0.5052(5) 0.0280(17) Uani 1 1 d .
O7 O 0.1950(3) 0.3251(3) 0.4214(5) 0.0269(17) Uani 1 1 d .
O8 O -0.0567(3) 0.3050(3) 0.4473(5) 0.0234(16) Uani 1 1 d .
O9 O -0.1578(3) 0.1957(3) 0.2890(5) 0.0234(17) Uani 1 1 d .
O10 O -0.2778(4) 0.2436(3) 0.1360(5) 0.0286(18) Uani 1 1 d .
O11 O 0.0082(3) 0.3915(3) 0.3751(5) 0.0278(18) Uani 1 1 d .
O12 O -0.0669(3) 0.1869(3) 0.4724(5) 0.0211(16) Uani 1 1 d .
O13 O 0.1421(4) 0.4234(3) 0.5018(5) 0.0327(18) Uani 1 1 d .
O14 O 0.0865(3) 0.1769(3) 0.5415(5) 0.0244(17) Uani 1 1 d .
O15 O 0.1678(3) 0.1953(3) 0.4121(5) 0.0233(17) Uani 1 1 d .
O16 O 0.1570(3) 0.0774(3) 0.4894(5) 0.0316(18) Uani 1 1 d .
O17 O -0.1339(4) 0.0761(3) 0.3776(5) 0.0303(18) Uani 1 1 d .
O18 O -0.1211(4) 0.4236(3) 0.3982(5) 0.0326(18) Uani 1 1 d .
O19 O -0.1761(3) 0.3137(3) 0.2926(5) 0.0250(17) Uani 1 1 d .
O20 O -0.1892(4) 0.2557(3) 0.4678(6) 0.036(2) Uani 1 1 d .
O21 O 0.0260(4) 0.2515(3) 0.6402(5) 0.0318(19) Uani 1 1 d .
P1 P 0.0000 0.24935(15) 0.2500 0.0169(9) Uani 1 2 d S
V1 V 0.02260(10) 0.23775(8) 0.52274(13) 0.0233(6) Uani 1 1 d .
V2 V -0.13432(10) 0.25176(7) 0.40241(14) 0.0249(6) Uani 1 1 d .
V3 V 0.09787(9) 0.12784(8) 0.41984(13) 0.0244(6) Uani 1 1 d .
V4 V 0.10165(10) 0.37110(8) 0.41442(13) 0.0266(6) Uani 1 1 d .
V5 V -0.07974(10) 0.12565(8) 0.34991(14) 0.0242(6) Uani 1 1 d .
V6 V -0.09355(10) 0.37289(8) 0.33189(14) 0.0259(6) Uani 1 1 d .
V7 V -0.18989(10) 0.25076(7) 0.16560(14) 0.0237(6) Uani 1 1 d .
N3 N 0.0000 0.5048(6) 0.2500 0.052(4) Uani 1 2 d S
N4 N 0.0000 0.6397(6) 0.2500 0.096(7) Uani 1 2 d S
C6 C 0.0016(14) 0.5451(7) 0.3440(12) 0.129(9) Uani 1 1 d .
C9 C -0.0397(18) 0.5995(13) 0.1444(17) 0.053(7) Uani 0.50 1 d P
C7 C -0.0258(18) 0.5992(11) 0.3396(19) 0.044(7) Uani 0.50 1 d P

loop_
_atom_site_aniso_label
_atom_site_aniso_U_11
_atom_site_aniso_U_22
_atom_site_aniso_U_33
_atom_site_aniso_U_23
_atom_site_aniso_U_13
_atom_site_aniso_U_12
C1 0.049(8) 0.043(8) 0.036(7) -0.001(6) 0.017(6) -0.012(6)
C2 0.036(7) 0.032(7) 0.040(7) -0.005(6) 0.011(6) -0.002(6)
C3 0.063(9) 0.025(7) 0.048(8) 0.001(6) 0.028(7) -0.002(6)
C4 0.043(8) 0.030(7) 0.055(8) 0.002(6) 0.024(7) 0.005(6)
N1 0.024(6) 0.039(6) 0.031(5) 0.014(4) 0.002(4) -0.003(4)
N2 0.041(6) 0.039(6) 0.039(6) 0.007(5) 0.024(5) -0.006(5)
O1W 0.059(6) 0.080(7) 0.057(6) -0.010(5) 0.014(5) 0.020(5)
O3 0.019(4) 0.022(4) 0.027(4) 0.003(3) 0.006(3) -0.002(3)
O2W 0.041(5) 0.052(5) 0.068(6) -0.007(5) 0.012(4) 0.001(4)
O4 0.034(4) 0.023(4) 0.030(4) 0.000(3) 0.012(3) -0.006(3)
O3W 0.049(5) 0.055(6) 0.059(6) -0.010(4) 0.010(4) 0.010(4)
O5 0.016(4) 0.024(4) 0.037(4) 0.001(3) 0.011(3) -0.003(3)
O6 0.027(4) 0.029(4) 0.027(4) -0.002(3) 0.008(3) -0.005(3)
O7 0.026(4) 0.030(4) 0.027(4) -0.001(3) 0.013(3) 0.000(3)
O8 0.020(4) 0.025(4) 0.027(4) 0.000(3) 0.010(3) -0.001(3)
O9 0.016(4) 0.027(4) 0.029(4) -0.004(3) 0.010(3) -0.001(3)
O10 0.020(4) 0.037(4) 0.028(4) -0.003(3) 0.008(3) 0.001(3)
O11 0.025(4) 0.031(4) 0.029(4) 0.006(3) 0.011(4) 0.004(3)
O12 0.012(4) 0.026(4) 0.028(4) 0.003(3) 0.009(3) 0.001(3)
O13 0.028(4) 0.032(4) 0.034(4) -0.010(3) 0.005(4) -0.012(3)
O14 0.020(4) 0.028(4) 0.023(4) 0.002(3) 0.005(3) 0.002(3)
O15 0.017(4) 0.032(4) 0.020(4) -0.003(3) 0.006(3) -0.001(3)
O16 0.022(4) 0.035(4) 0.036(4) 0.013(4) 0.008(3) 0.015(3)
O17 0.030(4) 0.032(4) 0.034(4) 0.003(3) 0.019(4) -0.006(3)
O18 0.036(5) 0.028(4) 0.036(4) 0.001(3) 0.016(4) 0.009(3)
O19 0.023(4) 0.028(4) 0.027(4) 0.000(3) 0.013(3) 0.007(3)
O20 0.028(5) 0.053(5) 0.033(4) 0.009(3) 0.020(4) 0.008(4)
O21 0.029(5) 0.038(5) 0.029(4) -0.001(3) 0.012(4) -0.005(3)
P1 0.015(2) 0.016(2) 0.021(2) 0.000 0.0087(18) 0.000
V1 0.0196(12) 0.0263(10) 0.0239(11) -0.0006(8) 0.0074(9) 0.0001(8)
V2 0.0177(12) 0.0316(12) 0.0283(11) 0.0007(8) 0.0114(9) 0.0019(8)
V3 0.0213(12) 0.0248(11) 0.0277(11) 0.0008(8) 0.0091(9) 0.0015(8)
V4 0.0239(12) 0.0270(11) 0.0293(11) -0.0035(8) 0.0096(9) -0.0047(8)
V5 0.0204(11) 0.0243(11) 0.0303(11) 0.0019(8) 0.0117(9) -0.0001(8)
V6 0.0249(12) 0.0260(11) 0.0280(11) 0.0002(8) 0.0108(9) 0.0049(8)
V7 0.0150(12) 0.0298(11) 0.0262(11) -0.0005(8) 0.0070(9) 0.0011(8)
N3 0.098(12) 0.024(7) 0.033(8) 0.000 0.023(8) 0.000
N4 0.22(2) 0.019(8) 0.053(10) 0.000 0.055(13) 0.000
C6 0.32(3) 0.038(10) 0.057(10) -0.017(9) 0.107(15) -0.026(16)
C9 0.06(2) 0.06(2) 0.020(14) 0.002(13) 0.000(14) -0.008(17)
C7 0.07(2) 0.022(16) 0.047(16) 0.010(12) 0.032(16) 0.027(14)

loop_
_atom_type_symbol
_atom_type_description
_atom_type_scat_dispersion_real
_atom_type_scat_dispersion_imag
_atom_type_scat_source
C C 0.0033 0.0016 'International Tables Vol C Tables 4.2.6.8 and 6.1.1.4'
H H 0.0000 0.0000 'International Tables Vol C Tables 4.2.6.8 and 6.1.1.4'
N N 0.0061 0.0033 'International Tables Vol C Tables 4.2.6.8 and 6.1.1.4'
O O 0.0106 0.0060 'International Tables Vol C Tables 4.2.6.8 and 6.1.1.4'
P P 0.1023 0.0942 'International Tables Vol C Tables 4.2.6.8 and 6.1.1.4'
V V 0.3005 0.5294 'International Tables Vol C Tables 4.2.6.8 and 6.1.1.4'

loop_
_geom_angle_atom_site_label_1
_geom_angle_atom_site_label_2
_geom_angle_atom_site_label_3
_geom_angle
_geom_angle_site_symmetry_1
_geom_angle_site_symmetry_3
N1 C1 C2 112.6(8) . .
N1 C1 H1A 109.1 . .
C2 C1 H1A 109.1 . .
N1 C1 H1B 109.1 . .
C2 C1 H1B 109.1 . .
H1A C1 H1B 107.8 . .
N2 C2 C1 110.4(9) . .
N2 C2 H2A 109.6 . .
C1 C2 H2A 109.6 . .
N2 C2 H2B 109.6 . .
C1 C2 H2B 109.6 . .
H2A C2 H2B 108.1 . .
N2 C3 C4 111.2(9) . .
N2 C3 H3A 109.4 . .
C4 C3 H3A 109.4 . .
N2 C3 H3B 109.4 . .
C4 C3 H3B 109.4 . .
H3A C3 H3B 108.0 . .
N1 C4 C3 110.9(9) . .
N1 C4 H4A 109.5 . .
C3 C4 H4A 109.5 . .
N1 C4 H4B 109.5 . .
C3 C4 H4B 109.5 . .
H4A C4 H4B 108.1 . .
C1 N1 C4 111.4(8) . .
C1 N1 H1C 109.3 . .
C4 N1 H1C 109.3 . .
C1 N1 H1D 109.3 . .
C4 N1 H1D 109.3 . .
H1C N1 H1D 108.0 . .
C3 N2 C2 111.7(8) . .
C3 N2 H2C 109.3 . .
C2 N2 H2C 109.3 . .
C3 N2 H2D 109.3 . .
C2 N2 H2D 109.3 . .
H2C N2 H2D 107.9 . .
P1 O1 V5 126.4(3) . .
P1 O1 V1 128.7(3) . .
V5 O1 V1 91.8(2) . .
P1 O1 V3 124.8(3) . .
V5 O1 V3 85.1(2) . .
V1 O1 V3 86.6(2) . .
P1 O2 V7 123.3(3) . 2
P1 O2 V4 124.9(3) . .
V7 O2 V4 92.4(2) 2 .
P1 O2 V6 126.1(3) . 2
V7 O2 V6 94.0(2) 2 2
V4 O2 V6 85.5(2) . 2
V5 O3 V3 121.6(3) . .
V6 O4 V4 122.0(3) 2 .
V5 O5 V3 153.0(4) 2 .
V4 O6 V1 144.7(4) . .
V7 O7 V4 120.0(3) 2 .
V2 O8 V6 98.5(3) . .
V2 O8 V1 97.4(3) . .
V6 O8 V1 148.3(3) . .
V2 O9 V7 104.0(3) . .
V2 O9 V5 100.9(3) . .
V7 O9 V5 137.6(3) . .
V4 O11 V6 153.9(4) . .
V2 O12 V1 98.9(3) . .
V2 O12 V5 100.4(3) . .
V1 O12 V5 118.3(3) . .
V1 O14 V3 122.2(3) . .
V7 O15 V3 146.5(4) 2 .
V2 O19 V6 97.9(3) . .
V2 O19 V7 95.9(3) . .
V6 O19 V7 119.0(3) . .
O2 P1 O2 109.4(5) . 2
O2 P1 O1 110.0(3) . 2
O2 P1 O1 109.1(3) 2 2
O2 P1 O1 109.1(3) . .
O2 P1 O1 110.0(3) 2 .
O1 P1 O1 109.2(5) 2 .
O21 V1 O14 102.0(3) . .
O21 V1 O12 99.9(3) . .
O14 V1 O12 98.5(3) . .
O21 V1 O6 101.1(3) . .
O14 V1 O6 93.6(3) . .
O12 V1 O6 152.8(3) . .
O21 V1 O8 97.7(3) . .
O14 V1 O8 160.4(3) . .
O12 V1 O8 77.7(3) . .
O6 V1 O8 82.7(3) . .
O21 V1 O1 172.3(3) . .
O14 V1 O1 78.1(3) . .
O12 V1 O1 72.5(2) . .
O6 V1 O1 86.6(2) . .
O8 V1 O1 82.4(2) . .
O21 V1 V2 102.2(3) . .
O14 V1 V2 134.9(2) . .
O12 V1 V2 39.95(18) . .
O6 V1 V2 117.9(2) . .
O8 V1 V2 37.73(17) . .
O1 V1 V2 73.06(15) . .
O20 V2 O8 114.6(3) . .
O20 V2 O9 117.9(3) . .
O8 V2 O9 127.5(3) . .
O20 V2 O12 103.6(3) . .
O8 V2 O12 86.0(3) . .
O9 V2 O12 83.3(3) . .
O20 V2 O19 102.0(3) . .
O8 V2 O19 85.2(3) . .
O9 V2 O19 83.0(3) . .
O12 V2 O19 154.3(3) . .
O20 V2 V1 117.3(3) . .
O8 V2 V1 44.8(2) . .
O9 V2 V1 107.7(2) . .
O12 V2 V1 41.17(18) . .
O19 V2 V1 125.0(2) . .
O20 V2 V6 116.1(2) . .
O8 V2 V6 43.9(2) . .
O9 V2 V6 107.5(2) . .
O12 V2 V6 124.9(2) . .
O19 V2 V6 41.32(19) . .
V1 V2 V6 85.60(7) . .
O20 V2 V7 121.8(3) . .
O8 V2 V7 108.2(2) . .
O9 V2 V7 39.03(19) . .
O12 V2 V7 117.17(19) . .
O19 V2 V7 44.37(18) . .
V1 V2 V7 120.81(8) . .
V6 V2 V7 72.34(6) . .
O20 V2 V5 121.7(2) . .
O8 V2 V5 107.8(2) . .
O9 V2 V5 42.04(19) . .
O12 V2 V5 41.56(18) . .
O19 V2 V5 119.95(19) . .
V1 V2 V5 70.26(6) . .
V6 V2 V5 122.17(8) . .
V7 V2 V5 76.70(6) . .
O16 V3 O5 102.7(3) . .
O16 V3 O3 100.8(3) . .
O5 V3 O3 95.3(3) . .
O16 V3 O15 98.2(3) . .
O5 V3 O15 87.0(3) . .
O3 V3 O15 159.9(3) . .
O16 V3 O14 96.9(3) . .
O5 V3 O14 160.1(3) . .
O3 V3 O14 84.2(3) . .
O15 V3 O14 86.8(2) . .
O16 V3 O1 169.4(3) . .
O5 V3 O1 87.6(2) . .
O3 V3 O1 75.4(2) . .
O15 V3 O1 84.8(2) . .
O14 V3 O1 73.0(2) . .
O13 V4 O11 104.1(3) . .
O13 V4 O6 100.1(3) . .
O11 V4 O6 92.3(3) . .
O13 V4 O4 98.4(3) . .
O11 V4 O4 93.1(3) . .
O6 V4 O4 158.9(3) . .
O13 V4 O7 95.3(3) . .
O11 V4 O7 160.5(3) . .
O6 V4 O7 85.1(3) . .
O4 V4 O7 83.1(3) . .
O13 V4 O2 166.4(3) . .
O11 V4 O2 88.2(3) . .
O6 V4 O2 84.8(2) . .
O4 V4 O2 75.0(2) . .
O7 V4 O2 72.3(2) . .
O17 V5 O5 103.8(3) . 2
O17 V5 O3 101.0(3) . .
O5 V5 O3 98.3(3) 2 .
O17 V5 O12 97.3(3) . .
O5 V5 O12 153.6(3) 2 .
O3 V5 O12 93.0(3) . .
O17 V5 O9 96.3(3) . .
O5 V5 O9 87.1(3) 2 .
O3 V5 O9 160.1(3) . .
O12 V5 O9 74.9(2) . .
O17 V5 O1 168.0(3) . .
O5 V5 O1 88.1(3) 2 .
O3 V5 O1 77.3(2) . .
O12 V5 O1 71.1(2) . .
O9 V5 O1 83.8(2) . .
O17 V5 V2 101.8(2) . .
O5 V5 V2 120.4(2) 2 .
O3 V5 V2 127.9(2) . .
O12 V5 V2 38.05(17) . .
O9 V5 V2 37.09(17) . .
O1 V5 V2 71.06(15) . .
O18 V6 O4 101.5(3) . 2
O18 V6 O11 101.7(3) . .
O4 V6 O11 93.9(3) 2 .
O18 V6 O19 100.3(3) . .
O4 V6 O19 98.3(3) 2 .
O11 V6 O19 152.1(3) . .
O18 V6 O8 97.8(3) . .
O4 V6 O8 160.7(3) 2 .
O11 V6 O8 81.9(3) . .
O19 V6 O8 78.4(3) . .
O18 V6 O2 172.2(3) . 2
O4 V6 O2 77.5(2) 2 2
O11 V6 O2 86.1(3) . 2
O19 V6 O2 72.4(2) . 2
O8 V6 O2 83.4(2) . 2
O18 V6 V2 102.7(3) . .
O4 V6 V2 135.5(2) 2 .
O11 V6 V2 116.7(2) . .
O19 V6 V2 40.80(18) . .
O8 V6 V2 37.58(17) . .
O2 V6 V2 73.59(15) 2 .
O10 V7 O15 104.4(3) . 2
O10 V7 O7 95.6(3) . 2
O15 V7 O7 98.6(3) 2 2
O10 V7 O9 98.8(3) . .
O15 V7 O9 92.6(3) 2 .
O7 V7 O9 159.0(3) 2 .
O10 V7 O19 95.0(3) . .
O15 V7 O19 159.0(3) 2 .
O7 V7 O19 87.2(3) 2 .
O9 V7 O19 76.4(3) . .
O10 V7 O2 163.2(3) . 2
O15 V7 O2 90.7(3) 2 2
O7 V7 O2 74.7(2) 2 2
O9 V7 O2 87.5(2) . 2
O19 V7 O2 71.3(2) . 2
O10 V7 V2 102.9(2) . .
O15 V7 V2 125.6(2) 2 .
O7 V7 V2 124.37(19) 2 .
O9 V7 V2 37.01(18) . .
O19 V7 V2 39.76(17) . .
O2 V7 V2 73.02(15) 2 .
C6 N3 C6 112.1(14) 2 .
C9 N4 C9 116(2) . 2
C9 N4 C7 43.0(12) . 2
C9 N4 C7 101.6(13) 2 2
C9 N4 C7 101.6(13) . .
C9 N4 C7 43.0(12) 2 .
C7 N4 C7 119.5(17) 2 .
C7 C6 C9 55.6(16) . 2
C7 C6 N3 125.8(19) . .
C9 C6 N3 115.2(18) 2 .
C7 C9 C6 58(2) 2 2
C7 C9 N4 72.2(18) 2 .
C6 C9 N4 106(2) 2 .
C9 C7 C6 66(2) 2 .
C9 C7 N4 64.8(18) 2 .
C6 C7 N4 105.5(19) . .

loop_
_geom_bond_atom_site_label_1
_geom_bond_atom_site_label_2
_geom_bond_distance
_geom_bond_site_symmetry_2
C1 N1 1.471(13) .
C1 C2 1.502(14) .
C1 H1A 0.9700 .
C1 H1B 0.9700 .
C2 N2 1.485(12) .
C2 H2A 0.9700 .
C2 H2B 0.9700 .
C3 N2 1.477(12) .
C3 C4 1.478(14) .
C3 H3A 0.9700 .
C3 H3B 0.9700 .
C4 N1 1.471(12) .
C4 H4A 0.9700 .
C4 H4B 0.9700 .
N1 H1C 0.9000 .
N1 H1D 0.9000 .
N2 H2C 0.9000 .
N2 H2D 0.9000 .
O1 P1 1.531(6) .
O1 V5 2.364(6) .
O1 V1 2.370(6) .
O1 V3 2.384(6) .
O2 P1 1.527(6) .
O2 V7 2.339(6) 2
O2 V4 2.380(6) .
O2 V6 2.406(6) 2
O3 V5 1.797(6) .
O3 V3 1.879(6) .
O4 V6 1.764(6) 2
O4 V4 1.950(6) .
O5 V5 1.792(6) 2
O5 V3 1.816(6) .
O6 V4 1.932(6) .
O6 V1 1.951(6) .
O7 V7 1.924(6) 2
O7 V4 2.007(6) .
O8 V2 1.789(6) .
O8 V6 2.035(6) .
O8 V1 2.062(6) .
O9 V2 1.846(6) .
O9 V7 1.931(6) .
O9 V5 2.051(6) .
O10 V7 1.601(7) .
O11 V4 1.739(6) .
O11 V6 1.877(6) .
O12 V2 1.884(6) .
O12 V1 1.932(6) .
O12 V5 2.028(6) .
O13 V4 1.592(6) .
O14 V1 1.723(6) .
O14 V3 2.000(6) .
O15 V7 1.707(6) 2
O15 V3 1.973(6) .
O16 V3 1.593(6) .
O17 V5 1.598(6) .
O18 V6 1.586(6) .
O19 V2 1.914(6) .
O19 V6 1.934(6) .
O19 V7 2.093(6) .
O20 V2 1.589(7) .
O21 V1 1.578(7) .
P1 O2 1.527(6) 2
P1 O1 1.531(6) 2
V1 V2 2.899(2) .
V2 V6 2.902(2) .
V2 V7 2.977(2) .
V2 V5 3.007(2) .
V5 O5 1.792(6) 2
V6 O4 1.764(6) 2
V6 O2 2.406(6) 2
V7 O15 1.707(6) 2
V7 O7 1.924(6) 2
V7 O2 2.339(6) 2
N3 C6 1.506(15) 2
N3 C6 1.506(15) .
N4 C9 1.59(3) .
N4 C9 1.59(3) 2
N4 C7 1.68(2) 2
N4 C7 1.68(2) .
C6 C7 1.24(3) .
C6 C9 1.33(3) 2
C9 C7 1.20(3) 2
C9 C6 1.33(3) 2
C7 C9 1.20(3) 2
